data_4331331
loop_
_publ_author_name
'Ming-Yan Chung'
'Chi-Shen Lee'

_publ_contact_author_address
;Department of Applied Chemistry, National Chiao Tung University, 
1001 University Rd., Hsinchu 30010, Taiwan.
;
_publ_contact_author_email chishen@mail.nctu.edu.tw
_publ_contact_author_fax 886-3-5723764
_publ_contact_author_name 'Chi-Shen Lee'
_publ_contact_author_phone 886-3-5712121
_publ_section_title
;
 Multinary Selenides with Unusual Coordination Environment of Bismuth
;
_journal_name_full 'Inorganic Chemistry'
_journal_page_first 13328
_journal_page_last 13333
_journal_paper_doi 10.1021/ic302027b
_journal_volume 51
_journal_year 2012
_chemical_formula_sum 'Ba Bi Se Sn'
_chemical_formula_weight 543.97
_chemical_name_common 'Ba3 Sn Bi2 Se8'
_chemical_name_systematic
; 
Ba3 Sn Bi2 Se8 
;
_space_group_IT_number 62
_symmetry_cell_setting orthorhombic
_symmetry_space_group_name_Hall '-P 2ac 2n'
_symmetry_space_group_name_H-M 'P n m a'
_atom_sites_solution_hydrogens none
_atom_sites_solution_primary direct
_atom_sites_solution_secondary difmap
_audit_creation_method 'APEX2 v2008.6-1'
_cell_angle_alpha 90.00
_cell_angle_beta 90.00
_cell_angle_gamma 90.00
_cell_formula_units_Z 12
_cell_length_a 13.125(3)
_cell_length_b 4.4012(9)
_cell_length_c 29.823(6)
_cell_measurement_temperature 294(2)
_cell_measurement_theta_max 56.36
_cell_measurement_theta_min 2.74
_cell_volume 1722.7(6)
_computing_cell_refinement 'SAINT V7.60A (Bruker AXS)'
_computing_data_collection APEX2
_computing_data_reduction 'SAINT V7.60A (Bruker AXS)'
_computing_structure_refinement 'SHELXL-97 (Sheldrick, 2008)'
_computing_structure_solution 'SHELXS-97 (Sheldrick, 2008)'
_diffrn_ambient_temperature 294(2)
_diffrn_measured_fraction_theta_full 0.999
_diffrn_measured_fraction_theta_max 0.999
_diffrn_measurement_device_type CCD
_diffrn_measurement_method 'profile data from \q/2\q scans'
_diffrn_radiation_monochromator graphite
_diffrn_radiation_source 'fine-focus sealed tube'
_diffrn_radiation_type MoK\a
_diffrn_radiation_wavelength 0.71073
_diffrn_reflns_av_R_equivalents 0.0446
_diffrn_reflns_av_sigmaI/netI 0.0258
_diffrn_reflns_limit_h_max 13
_diffrn_reflns_limit_h_min -17
_diffrn_reflns_limit_k_max 5
_diffrn_reflns_limit_k_min -5
_diffrn_reflns_limit_l_max 39
_diffrn_reflns_limit_l_min -37
_diffrn_reflns_number 19678
_diffrn_reflns_theta_full 28.28
_diffrn_reflns_theta_max 28.28
_diffrn_reflns_theta_min 2.07
_exptl_absorpt_coefficient_mu 47.832
_exptl_absorpt_correction_T_max 0.148
_exptl_absorpt_correction_T_min 0.116
_exptl_absorpt_correction_type multi-scan
_exptl_crystal_colour black
_exptl_crystal_density_diffrn 6.292
_exptl_crystal_description rod
_exptl_crystal_F_000 2676
_exptl_crystal_size_max 0.16
_exptl_crystal_size_mid 0.04
_exptl_crystal_size_min 0.04
_refine_diff_density_max 5.959
_refine_diff_density_min -5.739
_refine_diff_density_rms 0.644
_refine_ls_extinction_method none
_refine_ls_goodness_of_fit_ref 1.045
_refine_ls_hydrogen_treatment none
_refine_ls_matrix_type full
_refine_ls_number_parameters 95
_refine_ls_number_reflns 2401
_refine_ls_number_restraints 0
_refine_ls_restrained_S_all 1.045
_refine_ls_R_factor_all 0.0434
_refine_ls_R_factor_gt 0.0379
_refine_ls_shift/su_max 0.047
_refine_ls_shift/su_mean 0.010
_refine_ls_structure_factor_coef Fsqd
_refine_ls_weighting_details 'calc w=1/[\s^2^(Fo^2^)+(0.0358P)^2^+59.2994P] where P=(Fo^2^+2Fc^2^)/3'
_refine_ls_weighting_scheme calc
_refine_ls_wR_factor_gt 0.0868
_refine_ls_wR_factor_ref 0.0903
_reflns_number_gt 2175
_reflns_number_total 2401
_reflns_threshold_expression >2sigma(I)
_cod_data_source_file ic302027b_si_002_1.cif
_cod_data_source_block my445-62
_cod_original_cell_volume 1722.8(6)
_cod_database_code 4331331

loop_
_symmetry_equiv_pos_as_xyz
'x, y, z'
'-x+1/2, -y, z+1/2'
'-x, y+1/2, -z'
'x+1/2, -y+1/2, -z+1/2'
'-x, -y, -z'
'x-1/2, y, -z-1/2'
'x, -y-1/2, z'
'-x-1/2, y-1/2, z-1/2'

loop_
_atom_site_label
_atom_site_type_symbol
_atom_site_fract_x
_atom_site_fract_y
_atom_site_fract_z
_atom_site_U_iso_or_equiv
_atom_site_adp_type
_atom_site_occupancy
_atom_site_symmetry_multiplicity
_atom_site_calc_flag
_atom_site_refinement_flags
Ba1 Ba 0.02983(17) -1.2500 0.58588(8) 0.0208(5) Uani 0.900(11) 2 d SP
BaA Ba -0.0002(13) -1.2500 0.5663(10) 0.032(5) Uani 0.100(11) 2 d SP
Ba2 Ba 0.69314(6) -0.2500 0.65395(3) 0.01870(18) Uani 1 2 d S
Ba3 Ba 0.32587(6) -0.2500 0.68485(3) 0.02259(19) Uani 1 2 d S
Sn4 Sn 0.06584(8) -0.7500 0.71757(4) 0.0424(4) Uani 0.690(9) 2 d SP
Bi4 Bi 0.06584(8) -0.7500 0.71757(4) 0.0424(4) Uani 0.310(9) 2 d SP
Bi5 Bi 0.45106(4) 0.2500 0.564861(19) 0.02700(16) Uani 1 2 d S
Bi6 Bi 0.76423(5) -0.7500 0.52482(2) 0.0276(2) Uani 0.824(8) 2 d SP
Sn6 Sn 0.76423(5) -0.7500 0.52482(2) 0.0276(2) Uani 0.176(8) 2 d SP
Se1 Se 0.84954(11) -0.7500 0.60836(5) 0.0218(3) Uani 1 2 d S
Se2 Se 0.49972(10) 0.2500 0.65445(4) 0.0191(3) Uani 1 2 d S
Se3 Se 0.16151(11) -0.7500 0.64169(5) 0.0256(3) Uani 1 2 d S
Se4 Se 0.31341(11) -0.2500 0.57342(5) 0.0251(3) Uani 1 2 d S
Se5 Se 0.23051(12) -0.7500 0.76326(4) 0.0241(3) Uani 1 2 d S
Se6 Se 0.61327(11) -0.2500 0.54529(5) 0.0315(4) Uani 1 2 d S
Se7 Se 0.89056(12) -1.2500 0.49379(5) 0.0297(3) Uani 1 2 d S
Se8 Se -0.04578(14) -1.2500 0.71724(7) 0.0687(9) Uani 1 2 d S

loop_
_atom_site_aniso_label
_atom_site_aniso_U_11
_atom_site_aniso_U_22
_atom_site_aniso_U_33
_atom_site_aniso_U_23
_atom_site_aniso_U_13
_atom_site_aniso_U_12
Ba1 0.0194(8) 0.0179(5) 0.0250(9) 0.000 -0.0026(6) 0.000
BaA 0.026(6) 0.021(5) 0.049(12) 0.000 -0.015(7) 0.000
Ba2 0.0225(4) 0.0169(4) 0.0167(4) 0.000 0.0022(3) 0.000
Ba3 0.0223(4) 0.0209(4) 0.0246(4) 0.000 -0.0026(3) 0.000
Sn4 0.0401(6) 0.0375(6) 0.0497(7) 0.000 -0.0174(4) 0.000
Bi4 0.0401(6) 0.0375(6) 0.0497(7) 0.000 -0.0174(4) 0.000
Bi5 0.0239(3) 0.0358(3) 0.0213(3) 0.000 -0.0008(2) 0.000
Bi6 0.0226(3) 0.0418(4) 0.0184(3) 0.000 0.0001(2) 0.000
Sn6 0.0226(3) 0.0418(4) 0.0184(3) 0.000 0.0001(2) 0.000
Se1 0.0206(6) 0.0225(7) 0.0223(7) 0.000 0.0034(5) 0.000
Se2 0.0181(6) 0.0203(6) 0.0187(6) 0.000 -0.0001(5) 0.000
Se3 0.0207(6) 0.0321(8) 0.0240(7) 0.000 -0.0052(5) 0.000
Se4 0.0219(7) 0.0310(8) 0.0223(7) 0.000 -0.0009(5) 0.000
Se5 0.0311(7) 0.0285(7) 0.0127(6) 0.000 0.0036(5) 0.000
Se6 0.0231(7) 0.0521(10) 0.0194(7) 0.000 0.0014(6) 0.000
Se7 0.0322(8) 0.0376(9) 0.0194(7) 0.000 0.0025(6) 0.000
Se8 0.0202(8) 0.153(3) 0.0334(10) 0.000 0.0055(7) 0.000

loop_
_atom_type_symbol
_atom_type_description
_atom_type_scat_dispersion_real
_atom_type_scat_dispersion_imag
_atom_type_scat_source
Se Se -0.0929 2.2259 'International Tables Vol C Tables 4.2.6.8 and 6.1.1.4'
Sn Sn -0.6537 1.4246 'International Tables Vol C Tables 4.2.6.8 and 6.1.1.4'
Ba Ba -0.3244 2.2819 'International Tables Vol C Tables 4.2.6.8 and 6.1.1.4'
Bi Bi -4.1077 10.2566 'International Tables Vol C Tables 4.2.6.8 and 6.1.1.4'

loop_
_geom_angle_atom_site_label_1
_geom_angle_atom_site_label_2
_geom_angle_atom_site_label_3
_geom_angle
_geom_angle_site_symmetry_1
_geom_angle_site_symmetry_3
BaA Ba1 Se3 136.1(2) . .
BaA Ba1 Se3 136.1(2) . 1_545
Se3 Ba1 Se3 85.04(8) . 1_545
BaA Ba1 Se7 0.4(10) . 1_455
Se3 Ba1 Se7 136.03(4) . 1_455
Se3 Ba1 Se7 136.03(4) 1_545 1_455
BaA Ba1 Se1 76.5(8) . 1_445
Se3 Ba1 Se1 136.67(7) . 1_445
Se3 Ba1 Se1 79.98(4) 1_545 1_445
Se7 Ba1 Se1 76.81(7) 1_455 1_445
BaA Ba1 Se1 76.5(8) . 1_455
Se3 Ba1 Se1 79.98(4) . 1_455
Se3 Ba1 Se1 136.67(7) 1_545 1_455
Se7 Ba1 Se1 76.81(7) 1_455 1_455
Se1 Ba1 Se1 83.64(5) 1_445 1_455
BaA Ba1 Se7 66.0(7) . 5_626
Se3 Ba1 Se7 129.13(6) . 5_626
Se3 Ba1 Se7 75.93(4) 1_545 5_626
Se7 Ba1 Se7 65.73(6) 1_455 5_626
Se1 Ba1 Se7 86.03(4) 1_445 5_626
Se1 Ba1 Se7 142.49(11) 1_455 5_626
BaA Ba1 Se7 66.0(7) . 5_636
Se3 Ba1 Se7 75.93(4) . 5_636
Se3 Ba1 Se7 129.13(6) 1_545 5_636
Se7 Ba1 Se7 65.73(6) 1_455 5_636
Se1 Ba1 Se7 142.49(11) 1_445 5_636
Se1 Ba1 Se7 86.03(4) 1_455 5_636
Se7 Ba1 Se7 80.59(5) 5_626 5_636
BaA Ba1 Se4 118.4(10) . 1_545
Se3 Ba1 Se4 61.48(5) . 1_545
Se3 Ba1 Se4 61.48(5) 1_545 1_545
Se7 Ba1 Se4 117.95(5) 1_455 1_545
Se1 Ba1 Se4 137.19(4) 1_445 1_545
Se1 Ba1 Se4 137.19(4) 1_455 1_545
Se7 Ba1 Se4 67.98(4) 5_626 1_545
Se7 Ba1 Se4 67.98(4) 5_636 1_545
BaA Ba1 Bi6 73.4(10) . 5_636
Se3 Ba1 Bi6 93.40(4) . 5_636
Se3 Ba1 Bi6 93.40(4) 1_545 5_636
Se7 Ba1 Bi6 72.96(5) 1_455 5_636
Se1 Ba1 Bi6 127.69(5) 1_445 5_636
Se1 Ba1 Bi6 127.69(5) 1_455 5_636
Se7 Ba1 Bi6 42.71(2) 5_626 5_636
Se7 Ba1 Bi6 42.71(2) 5_636 5_636
Se4 Ba1 Bi6 44.99(3) 1_545 5_636
BaA Ba1 Ba1 89.999(12) . 1_545
Se3 Ba1 Ba1 132.52(4) . 1_545
Se3 Ba1 Ba1 47.48(4) 1_545 1_545
Se7 Ba1 Ba1 90.0 1_455 1_545
Se1 Ba1 Ba1 48.18(3) 1_445 1_545
Se1 Ba1 Ba1 131.82(3) 1_455 1_545
Se7 Ba1 Ba1 49.71(2) 5_626 1_545
Se7 Ba1 Ba1 130.29(2) 5_636 1_545
Se4 Ba1 Ba1 90.0 1_545 1_545
Bi6 Ba1 Ba1 90.0 5_636 1_545
BaA Ba1 Ba1 89.999(10) . 1_565
Se3 Ba1 Ba1 47.48(4) . 1_565
Se3 Ba1 Ba1 132.52(4) 1_545 1_565
Se7 Ba1 Ba1 90.0 1_455 1_565
Se1 Ba1 Ba1 131.82(3) 1_445 1_565
Se1 Ba1 Ba1 48.18(3) 1_455 1_565
Se7 Ba1 Ba1 130.29(2) 5_626 1_565
Se7 Ba1 Ba1 49.71(2) 5_636 1_565
Se4 Ba1 Ba1 90.0 1_545 1_565
Bi6 Ba1 Ba1 90.000(1) 5_636 1_565
Ba1 Ba1 Ba1 179.999(1) 1_545 1_565
Ba1 BaA Se7 179.5(13) . 1_455
Ba1 BaA Se7 102.3(8) . 5_626
Se7 BaA Se7 77.3(7) 1_455 5_626
Ba1 BaA Se7 102.3(8) . 5_636
Se7 BaA Se7 77.3(7) 1_455 5_636
Se7 BaA Se7 87.5(4) 5_626 5_636
Ba1 BaA Se1 91.2(11) . 1_445
Se7 BaA Se1 89.2(6) 1_455 1_445
Se7 BaA Se1 91.36(14) 5_626 1_445
Se7 BaA Se1 166.4(11) 5_636 1_445
Ba1 BaA Se1 91.2(11) . 1_455
Se7 BaA Se1 89.2(6) 1_455 1_455
Se7 BaA Se1 166.4(11) 5_626 1_455
Se7 BaA Se1 91.36(14) 5_636 1_455
Se1 BaA Se1 86.6(3) 1_445 1_455
Ba1 BaA Se3 36.5(3) . .
Se7 BaA Se3 143.4(3) 1_455 .
Se7 BaA Se3 118.8(5) 5_626 .
Se7 BaA Se3 71.3(3) 5_636 .
Se1 BaA Se3 120.7(9) 1_445 .
Se1 BaA Se3 73.4(4) 1_455 .
Ba1 BaA Se3 36.5(3) . 1_545
Se7 BaA Se3 143.4(3) 1_455 1_545
Se7 BaA Se3 71.3(3) 5_626 1_545
Se7 BaA Se3 118.8(5) 5_636 1_545
Se1 BaA Se3 73.4(4) 1_445 1_545
Se1 BaA Se3 120.7(9) 1_455 1_545
Se3 BaA Se3 70.9(6) . 1_545
Ba1 BaA Sn6 133.7(9) . 1_445
Se7 BaA Sn6 46.7(3) 1_455 1_445
Se7 BaA Sn6 78.1(4) 5_626 1_445
Se7 BaA Sn6 123.8(9) 5_636 1_445
Se1 BaA Sn6 42.9(2) 1_445 1_445
Se1 BaA Sn6 91.3(4) 1_455 1_445
Se3 BaA Sn6 159.5(5) . 1_445
Se3 BaA Sn6 107.29(12) 1_545 1_445
Ba1 BaA Bi6 133.7(9) . 1_445
Se7 BaA Bi6 46.7(3) 1_455 1_445
Se7 BaA Bi6 78.1(4) 5_626 1_445
Se7 BaA Bi6 123.8(9) 5_636 1_445
Se1 BaA Bi6 42.9(2) 1_445 1_445
Se1 BaA Bi6 91.3(4) 1_455 1_445
Se3 BaA Bi6 159.5(5) . 1_445
Se3 BaA Bi6 107.29(12) 1_545 1_445
Sn6 BaA Bi6 0.000(16) 1_445 1_445
Ba1 BaA Sn6 133.7(9) . 1_455
Se7 BaA Sn6 46.7(3) 1_455 1_455
Se7 BaA Sn6 123.8(9) 5_626 1_455
Se7 BaA Sn6 78.1(4) 5_636 1_455
Se1 BaA Sn6 91.3(4) 1_445 1_455
Se1 BaA Sn6 42.9(2) 1_455 1_455
Se3 BaA Sn6 107.29(12) . 1_455
Se3 BaA Sn6 159.5(5) 1_545 1_455
Sn6 BaA Sn6 66.9(4) 1_445 1_455
Bi6 BaA Sn6 66.9(4) 1_445 1_455
Ba1 BaA Bi6 133.7(9) . 1_455
Se7 BaA Bi6 46.7(3) 1_455 1_455
Se7 BaA Bi6 123.8(9) 5_626 1_455
Se7 BaA Bi6 78.1(4) 5_636 1_455
Se1 BaA Bi6 91.3(4) 1_445 1_455
Se1 BaA Bi6 42.9(2) 1_455 1_455
Se3 BaA Bi6 107.29(12) . 1_455
Se3 BaA Bi6 159.5(5) 1_545 1_455
Sn6 BaA Bi6 66.9(4) 1_445 1_455
Bi6 BaA Bi6 66.9(4) 1_445 1_455
Sn6 BaA Bi6 0.000(19) 1_455 1_455
Se1 Ba2 Se1 83.58(4) . 1_565
Se1 Ba2 Se5 130.65(4) . 6_667
Se1 Ba2 Se5 76.95(3) 1_565 6_667
Se1 Ba2 Se5 76.96(3) . 6_657
Se1 Ba2 Se5 130.65(4) 1_565 6_657
Se5 Ba2 Se5 82.32(4) 6_667 6_657
Se1 Ba2 Se2 155.23(4) . .
Se1 Ba2 Se2 92.01(3) 1_565 .
Se5 Ba2 Se2 71.12(3) 6_667 .
Se5 Ba2 Se2 122.59(4) 6_657 .
Se1 Ba2 Se2 92.01(3) . 1_545
Se1 Ba2 Se2 155.23(4) 1_565 1_545
Se5 Ba2 Se2 122.59(4) 6_667 1_545
Se5 Ba2 Se2 71.12(3) 6_657 1_545
Se2 Ba2 Se2 81.84(4) . 1_545
Se1 Ba2 Se6 78.44(3) . .
Se1 Ba2 Se6 78.44(3) 1_565 .
Se5 Ba2 Se6 138.40(2) 6_667 .
Se5 Ba2 Se6 138.40(2) 6_657 .
Se2 Ba2 Se6 76.80(3) . .
Se2 Ba2 Se6 76.80(3) 1_545 .
Se1 Ba2 Ba2 48.21(2) . 1_545
Se1 Ba2 Ba2 131.79(2) 1_565 1_545
Se5 Ba2 Ba2 131.161(19) 6_667 1_545
Se5 Ba2 Ba2 48.842(19) 6_657 1_545
Se2 Ba2 Ba2 130.920(19) . 1_545
Se2 Ba2 Ba2 49.080(19) 1_545 1_545
Se6 Ba2 Ba2 90.0 . 1_545
Se1 Ba2 Ba2 131.787(19) . 1_565
Se1 Ba2 Ba2 48.211(19) 1_565 1_565
Se5 Ba2 Ba2 48.842(19) 6_667 1_565
Se5 Ba2 Ba2 131.161(19) 6_657 1_565
Se2 Ba2 Ba2 49.080(19) . 1_565
Se2 Ba2 Ba2 130.920(19) 1_545 1_565
Se6 Ba2 Ba2 90.0 . 1_565
Ba2 Ba2 Ba2 180.0 1_545 1_565
Se1 Ba2 BaA 41.79(2) . 1_665
Se1 Ba2 BaA 41.79(2) 1_565 1_665
Se5 Ba2 BaA 106.2(3) 6_667 1_665
Se5 Ba2 BaA 106.2(3) 6_657 1_665
Se2 Ba2 BaA 129.5(2) . 1_665
Se2 Ba2 BaA 129.5(2) 1_545 1_665
Se6 Ba2 BaA 74.9(4) . 1_665
Ba2 Ba2 BaA 90.0 1_545 1_665
Ba2 Ba2 BaA 89.999(3) 1_565 1_665
Se2 Ba3 Se2 83.74(4) . 1_545
Se2 Ba3 Se4 76.08(3) . .
Se2 Ba3 Se4 76.08(3) 1_545 .
Se2 Ba3 Se3 84.33(3) . 1_565
Se2 Ba3 Se3 141.34(4) 1_545 1_565
Se4 Ba3 Se3 65.38(3) . 1_565
Se2 Ba3 Se3 141.34(4) . .
Se2 Ba3 Se3 84.33(3) 1_545 .
Se4 Ba3 Se3 65.37(3) . .
Se3 Ba3 Se3 82.44(4) 1_565 .
Se2 Ba3 Se8 83.82(4) . 6_667
Se2 Ba3 Se8 83.82(4) 1_545 6_667
Se4 Ba3 Se8 152.84(5) . 6_667
Se3 Ba3 Se8 131.04(3) 1_565 6_667
Se3 Ba3 Se8 131.04(3) . 6_667
Se2 Ba3 Se5 90.67(3) . 1_565
Se2 Ba3 Se5 149.78(4) 1_545 1_565
Se4 Ba3 Se5 131.29(3) . 1_565
Se3 Ba3 Se5 66.80(4) 1_565 1_565
Se3 Ba3 Se5 116.59(4) . 1_565
Se8 Ba3 Se5 66.03(4) 6_667 1_565
Se2 Ba3 Se5 149.78(4) . .
Se2 Ba3 Se5 90.67(3) 1_545 .
Se4 Ba3 Se5 131.29(3) . .
Se3 Ba3 Se5 116.59(4) 1_565 .
Se3 Ba3 Se5 66.81(4) . .
Se8 Ba3 Se5 66.03(4) 6_667 .
Se5 Ba3 Se5 79.36(4) 1_565 .
Se2 Ba3 Bi4 106.15(2) . 1_565
Se2 Ba3 Bi4 168.94(3) 1_545 1_565
Se4 Ba3 Bi4 101.14(3) . 1_565
Se3 Ba3 Bi4 38.28(3) 1_565 1_565
Se3 Ba3 Bi4 84.80(3) . 1_565
Se8 Ba3 Bi4 101.89(4) 6_667 1_565
Se5 Ba3 Bi4 37.65(3) 1_565 1_565
Se5 Ba3 Bi4 83.17(3) . 1_565
Se2 Ba3 Ba3 131.868(19) . 1_545
Se2 Ba3 Ba3 48.13(2) 1_545 1_545
Se4 Ba3 Ba3 90.0 . 1_545
Se3 Ba3 Ba3 131.22(2) 1_565 1_545
Se3 Ba3 Ba3 48.78(2) . 1_545
Se8 Ba3 Ba3 90.0 6_667 1_545
Se5 Ba3 Ba3 129.682(18) 1_565 1_545
Se5 Ba3 Ba3 50.320(18) . 1_545
Bi4 Ba3 Ba3 121.797(12) 1_565 1_545
Se2 Ba3 Ba3 48.130(19) . 1_565
Se2 Ba3 Ba3 131.87(2) 1_545 1_565
Se4 Ba3 Ba3 90.0 . 1_565
Se3 Ba3 Ba3 48.78(2) 1_565 1_565
Se3 Ba3 Ba3 131.22(2) . 1_565
Se8 Ba3 Ba3 90.0 6_667 1_565
Se5 Ba3 Ba3 50.320(18) 1_565 1_565
Se5 Ba3 Ba3 129.681(18) . 1_565
Bi4 Ba3 Ba3 58.205(12) 1_565 1_565
Ba3 Ba3 Ba3 180.0 1_545 1_565
Se5 Sn4 Se3 93.21(6) . .
Se5 Sn4 Se8 118.08(5) . .
Se3 Sn4 Se8 105.41(5) . .
Se5 Sn4 Se8 118.08(5) . 1_565
Se3 Sn4 Se8 105.41(5) . 1_565
Se8 Sn4 Se8 112.69(8) . 1_565
Se2 Bi5 Se4 93.45(4) . 1_565
Se2 Bi5 Se4 93.45(4) . .
Se4 Bi5 Se4 100.68(5) 1_565 .
Se2 Bi5 Se6 91.33(4) . 1_565
Se4 Bi5 Se6 84.54(3) 1_565 1_565
Se4 Bi5 Se6 172.69(4) . 1_565
Se2 Bi5 Se6 91.33(4) . .
Se4 Bi5 Se6 172.69(4) 1_565 .
Se4 Bi5 Se6 84.54(3) . .
Se6 Bi5 Se6 89.82(4) 1_565 .
Se1 Bi6 Se7 93.24(4) . .
Se1 Bi6 Se7 93.24(4) . 1_565
Se7 Bi6 Se7 98.42(5) . 1_565
Se1 Bi6 Se6 94.84(4) . .
Se7 Bi6 Se6 171.57(5) . .
Se7 Bi6 Se6 83.52(4) 1_565 .
Se1 Bi6 Se6 94.85(4) . 1_545
Se7 Bi6 Se6 83.52(4) . 1_545
Se7 Bi6 Se6 171.57(5) 1_565 1_545
Se6 Bi6 Se6 93.41(5) . 1_545
Se1 Bi6 Se4 174.98(5) . 5_646
Se7 Bi6 Se4 83.50(4) . 5_646
Se7 Bi6 Se4 83.49(4) 1_565 5_646
Se6 Bi6 Se4 88.59(4) . 5_646
Se6 Bi6 Se4 88.59(4) 1_545 5_646
Se1 Bi6 BaA 53.1(4) . 1_665
Se7 Bi6 BaA 94.26(12) . 1_665
Se7 Bi6 BaA 40.5(4) 1_565 1_665
Se6 Bi6 BaA 92.51(12) . 1_665
Se6 Bi6 BaA 147.8(4) 1_545 1_665
Se4 Bi6 BaA 123.2(4) 5_646 1_665
Se1 Bi6 BaA 53.1(4) . 1_655
Se7 Bi6 BaA 40.5(4) . 1_655
Se7 Bi6 BaA 94.26(12) 1_565 1_655
Se6 Bi6 BaA 147.8(4) . 1_655
Se6 Bi6 BaA 92.51(12) 1_545 1_655
Se4 Bi6 BaA 123.2(4) 5_646 1_655
BaA Bi6 BaA 66.9(4) 1_665 1_655
Se1 Bi6 BaA 107.1(5) . 5_636
Se7 Bi6 BaA 50.30(8) . 5_636
Se7 Bi6 BaA 50.30(8) 1_565 5_636
Se6 Bi6 BaA 128.74(17) . 5_636
Se6 Bi6 BaA 128.74(17) 1_545 5_636
Se4 Bi6 BaA 67.9(5) 5_646 5_636
BaA Bi6 BaA 67.8(6) 1_665 5_636
BaA Bi6 BaA 67.8(6) 1_655 5_636
Se1 Bi6 Ba1 116.49(6) . 5_636
Se7 Bi6 Ba1 52.58(3) . 5_636
Se7 Bi6 Ba1 52.57(3) 1_565 5_636
Se6 Bi6 Ba1 124.85(3) . 5_636
Se6 Bi6 Ba1 124.85(3) 1_545 5_636
Se4 Bi6 Ba1 58.49(5) 5_646 5_636
BaA Bi6 Ba1 75.5(3) 1_665 5_636
BaA Bi6 Ba1 75.5(3) 1_655 5_636
BaA Bi6 Ba1 9.4(4) 5_636 5_636
Bi6 Se1 BaA 84.0(6) . 1_665
Bi6 Se1 BaA 84.0(6) . 1_655
BaA Se1 BaA 86.6(3) 1_665 1_655
Bi6 Se1 Ba1 96.24(6) . 1_665
BaA Se1 Ba1 12.3(5) 1_665 1_665
BaA Se1 Ba1 86.41(17) 1_655 1_665
Bi6 Se1 Ba1 96.24(6) . 1_655
BaA Se1 Ba1 86.41(17) 1_665 1_655
BaA Se1 Ba1 12.3(5) 1_655 1_655
Ba1 Se1 Ba1 83.64(5) 1_665 1_655
Bi6 Se1 Ba2 96.93(4) . 1_545
BaA Se1 Ba2 178.3(3) 1_665 1_545
BaA Se1 Ba2 94.92(15) 1_655 1_545
Ba1 Se1 Ba2 166.83(7) 1_665 1_545
Ba1 Se1 Ba2 94.88(2) 1_655 1_545
Bi6 Se1 Ba2 96.93(4) . .
BaA Se1 Ba2 94.92(15) 1_665 .
BaA Se1 Ba2 178.3(3) 1_655 .
Ba1 Se1 Ba2 94.88(2) 1_665 .
Ba1 Se1 Ba2 166.83(7) 1_655 .
Ba2 Se1 Ba2 83.58(4) 1_545 .
Bi5 Se2 Ba3 96.11(4) . 1_565
Bi5 Se2 Ba3 96.11(4) . .
Ba3 Se2 Ba3 83.74(4) 1_565 .
Bi5 Se2 Ba2 99.87(4) . .
Ba3 Se2 Ba2 164.01(5) 1_565 .
Ba3 Se2 Ba2 94.99(2) . .
Bi5 Se2 Ba2 99.87(4) . 1_565
Ba3 Se2 Ba2 94.99(2) 1_565 1_565
Ba3 Se2 Ba2 164.01(5) . 1_565
Ba2 Se2 Ba2 81.84(4) . 1_565
Sn4 Se3 Ba1 100.92(5) . .
Sn4 Se3 Ba1 100.92(5) . 1_565
Ba1 Se3 Ba1 85.04(8) . 1_565
Sn4 Se3 Ba3 88.65(4) . .
Ba1 Se3 Ba3 170.17(6) . .
Ba1 Se3 Ba3 95.43(4) 1_565 .
Sn4 Se3 Ba3 88.65(4) . 1_545
Ba1 Se3 Ba3 95.43(4) . 1_545
Ba1 Se3 Ba3 170.16(6) 1_565 1_545
Ba3 Se3 Ba3 82.44(4) . 1_545
Sn4 Se3 BaA 104.3(3) . .
Ba1 Se3 BaA 7.4(3) . .
Ba1 Se3 BaA 78.0(3) 1_565 .
Ba3 Se3 BaA 166.3(3) . .
Ba3 Se3 BaA 102.0(3) 1_545 .
Sn4 Se3 BaA 104.3(3) . 1_565
Ba1 Se3 BaA 78.0(3) . 1_565
Ba1 Se3 BaA 7.4(3) 1_565 1_565
Ba3 Se3 BaA 102.0(3) . 1_565
Ba3 Se3 BaA 166.3(3) 1_545 1_565
BaA Se3 BaA 70.9(6) . 1_565
Bi5 Se4 Bi5 100.68(5) 1_545 .
Bi5 Se4 Bi6 97.08(4) 1_545 5_646
Bi5 Se4 Bi6 97.08(4) . 5_646
Bi5 Se4 Ba3 93.33(4) 1_545 .
Bi5 Se4 Ba3 93.33(4) . .
Bi6 Se4 Ba3 163.64(5) 5_646 .
Bi5 Se4 Ba1 129.62(3) 1_545 1_565
Bi5 Se4 Ba1 129.62(3) . 1_565
Bi6 Se4 Ba1 76.52(5) 5_646 1_565
Ba3 Se4 Ba1 87.12(5) . 1_565
Sn4 Se5 Ba2 105.65(5) . 6_557
Sn4 Se5 Ba2 105.65(5) . 6_547
Ba2 Se5 Ba2 82.32(4) 6_557 6_547
Sn4 Se5 Ba3 86.86(4) . .
Ba2 Se5 Ba3 97.71(2) 6_557 .
Ba2 Se5 Ba3 167.05(5) 6_547 .
Sn4 Se5 Ba3 86.86(4) . 1_545
Ba2 Se5 Ba3 167.05(5) 6_557 1_545
Ba2 Se5 Ba3 97.71(2) 6_547 1_545
Ba3 Se5 Ba3 79.36(4) . 1_545
Sn6 Se6 Bi6 0.00(2) 1_565 1_565
Sn6 Se6 Bi6 93.41(5) 1_565 .
Bi6 Se6 Bi6 93.41(5) 1_565 .
Sn6 Se6 Bi5 88.372(19) 1_565 .
Bi6 Se6 Bi5 88.372(19) 1_565 .
Bi6 Se6 Bi5 177.81(5) . .
Sn6 Se6 Bi5 177.81(5) 1_565 1_545
Bi6 Se6 Bi5 177.81(5) 1_565 1_545
Bi6 Se6 Bi5 88.372(19) . 1_545
Bi5 Se6 Bi5 89.82(4) . 1_545
Sn6 Se6 Ba2 89.45(4) 1_565 .
Bi6 Se6 Ba2 89.45(4) 1_565 .
Bi6 Se6 Ba2 89.45(4) . .
Bi5 Se6 Ba2 91.84(4) . .
Bi5 Se6 Ba2 91.84(4) 1_545 .
BaA Se7 Bi6 92.85(18) 1_655 .
BaA Se7 Sn6 92.85(18) 1_655 1_545
Bi6 Se7 Sn6 98.42(5) . 1_545
BaA Se7 Bi6 92.85(18) 1_655 1_545
Bi6 Se7 Bi6 98.42(5) . 1_545
Sn6 Se7 Bi6 0.00(2) 1_545 1_545
BaA Se7 BaA 102.7(7) 1_655 5_626
Bi6 Se7 BaA 163.9(6) . 5_626
Sn6 Se7 BaA 85.06(15) 1_545 5_626
Bi6 Se7 BaA 85.06(15) 1_545 5_626
BaA Se7 BaA 102.7(7) 1_655 5_636
Bi6 Se7 BaA 85.06(15) . 5_636
Sn6 Se7 BaA 163.9(6) 1_545 5_636
Bi6 Se7 BaA 163.9(6) 1_545 5_636
BaA Se7 BaA 87.5(4) 5_626 5_636
BaA Se7 Ba1 0.1(3) 1_655 1_655
Bi6 Se7 Ba1 92.93(4) . 1_655
Sn6 Se7 Ba1 92.93(4) 1_545 1_655
Bi6 Se7 Ba1 92.93(4) 1_545 1_655
BaA Se7 Ba1 102.6(6) 5_626 1_655
BaA Se7 Ba1 102.6(6) 5_636 1_655
BaA Se7 Ba1 114.4(2) 1_655 5_626
Bi6 Se7 Ba1 152.51(7) . 5_626
Sn6 Se7 Ba1 84.71(2) 1_545 5_626
Bi6 Se7 Ba1 84.71(2) 1_545 5_626
BaA Se7 Ba1 11.7(5) 5_626 5_626
BaA Se7 Ba1 85.1(3) 5_636 5_626
Ba1 Se7 Ba1 114.27(6) 1_655 5_626
BaA Se7 Ba1 114.4(2) 1_655 5_636
Bi6 Se7 Ba1 84.71(2) . 5_636
Sn6 Se7 Ba1 152.51(7) 1_545 5_636
Bi6 Se7 Ba1 152.51(7) 1_545 5_636
BaA Se7 Ba1 85.1(3) 5_626 5_636
BaA Se7 Ba1 11.7(5) 5_636 5_636
Ba1 Se7 Ba1 114.27(6) 1_655 5_636
Ba1 Se7 Ba1 80.58(5) 5_626 5_636
Bi4 Se8 Sn4 0.00(5) 1_545 1_545
Bi4 Se8 Sn4 112.70(8) 1_545 .
Sn4 Se8 Sn4 112.70(8) 1_545 .
Bi4 Se8 Ba3 105.89(6) 1_545 6_547
Sn4 Se8 Ba3 105.89(6) 1_545 6_547
Sn4 Se8 Ba3 105.89(6) . 6_547

loop_
_geom_bond_atom_site_label_1
_geom_bond_atom_site_label_2
_geom_bond_distance
_geom_bond_site_symmetry_2
Ba1 BaA 0.70(3) .
Ba1 Se3 3.256(3) .
Ba1 Se3 3.256(3) 1_545
Ba1 Se7 3.299(4) 1_455
Ba1 Se1 3.3002(16) 1_445
Ba1 Se1 3.3002(16) 1_455
Ba1 Se7 3.4028(17) 5_626
Ba1 Se7 3.4028(17) 5_636
Ba1 Se4 3.741(3) 1_545
Ba1 Bi6 4.2667(14) 5_636
Ba1 Ba1 4.4012(9) 1_545
Ba1 Ba1 4.4012(9) 1_565
BaA Se7 2.59(3) 1_455
BaA Se7 3.182(13) 5_626
BaA Se7 3.182(13) 5_636
BaA Se1 3.210(9) 1_445
BaA Se1 3.210(9) 1_455
BaA Se3 3.79(3) .
BaA Se3 3.80(3) 1_545
BaA Sn6 3.99(2) 1_445
BaA Bi6 3.99(2) 1_445
BaA Sn6 3.99(2) 1_455
BaA Bi6 3.99(2) 1_455
Ba2 Se1 3.3023(12) .
Ba2 Se1 3.3023(12) 1_565
Ba2 Se5 3.3436(12) 6_667
Ba2 Se5 3.3436(12) 6_657
Ba2 Se2 3.3597(13) .
Ba2 Se2 3.3597(13) 1_545
Ba2 Se6 3.4058(18) .
Ba2 Ba2 4.4012(9) 1_545
Ba2 Ba2 4.4012(9) 1_565
Ba2 BaA 4.799(12) 1_665
Ba3 Se2 3.2971(12) .
Ba3 Se2 3.2971(12) 1_545
Ba3 Se4 3.3272(18) .
Ba3 Se3 3.3396(13) 1_565
Ba3 Se3 3.3396(13) .
Ba3 Se8 3.371(2) 6_667
Ba3 Se5 3.4464(13) 1_565
Ba3 Se5 3.4465(13) .
Ba3 Bi4 4.1765(13) 1_565
Ba3 Ba3 4.4012(9) 1_545
Ba3 Ba3 4.4012(9) 1_565
Sn4 Se5 2.5551(18) .
Sn4 Se3 2.588(2) .
Sn4 Se8 2.6436(12) .
Sn4 Se8 2.6437(12) 1_565
Bi5 Se2 2.7471(15) .
Bi5 Se4 2.8586(11) 1_565
Bi5 Se4 2.8586(11) .
Bi5 Se6 3.1170(12) 1_565
Bi5 Se6 3.1170(12) .
Bi6 Se1 2.7313(16) .
Bi6 Se7 2.9065(12) .
Bi6 Se7 2.9066(12) 1_565
Bi6 Se6 3.0235(12) .
Bi6 Se6 3.0235(12) 1_545
Bi6 Se4 3.1019(16) 5_646
Bi6 BaA 3.99(2) 1_665
Bi6 BaA 3.99(2) 1_655
Bi6 BaA 4.121(14) 5_636
Bi6 Ba1 4.2667(14) 5_636
Se1 BaA 3.210(9) 1_665
Se1 BaA 3.210(9) 1_655
Se1 Ba1 3.3002(16) 1_665
Se1 Ba1 3.3002(16) 1_655
Se1 Ba2 3.3023(12) 1_545
Se2 Ba3 3.2971(12) 1_565
Se2 Ba2 3.3597(13) 1_565
Se3 Ba1 3.256(3) 1_565
Se3 Ba3 3.3396(13) 1_545
Se3 BaA 3.79(3) 1_565
Se4 Bi5 2.8586(11) 1_545
Se4 Bi6 3.1020(16) 5_646
Se4 Ba1 3.741(3) 1_565
Se5 Ba2 3.3436(12) 6_557
Se5 Ba2 3.3436(12) 6_547
Se5 Ba3 3.4465(13) 1_545
Se6 Sn6 3.0235(12) 1_565
Se6 Bi6 3.0235(12) 1_565
Se6 Bi5 3.1171(12) 1_545
Se7 BaA 2.59(3) 1_655
Se7 Sn6 2.9065(12) 1_545
Se7 Bi6 2.9065(12) 1_545
Se7 BaA 3.182(13) 5_626
Se7 BaA 3.182(13) 5_636
Se7 Ba1 3.299(4) 1_655
Se7 Ba1 3.4029(17) 5_626
Se7 Ba1 3.4029(17) 5_636
Se8 Bi4 2.6436(12) 1_545
Se8 Sn4 2.6436(12) 1_545
Se8 Ba3 3.371(2) 6_547
